data_9008415
loop_
_publ_author_name
'Koennecke M'
'Miehe G'
'Fuess H'

_publ_section_title
;Static disorder of dodecasil 3C. A single-crystal study with synchrotron
 radiation Note: T = 523 K, conventional anisotropic refinement Locality:
 Synthetic
;
_journal_name_full 'Zeitschrift fur Kristallographie'
_journal_page_first 147
_journal_page_last 155
_journal_volume 201
_journal_year 1992
_chemical_formula_sum 'O2 Si'
_chemical_name_common 'Dodecasil 3C'
_space_group_IT_number 227
_symmetry_space_group_name_Hall '-F 4vw 2vw 3'
_symmetry_space_group_name_H-M 'F d -3 m :2'
_cell_angle_alpha 90
_cell_angle_beta 90
_cell_angle_gamma 90
_cell_length_a 19.369
_cell_length_b 19.369
_cell_length_c 19.369
_cell_formula_units_Z 136
_cell_volume 7266.438
_diffrn_ambient_temperature 523
_cod_original_sg_symbol_H-M 'F d 3 m'
_cod_original_formula_sum 'Si17 O34'
_cod_database_code 9008415

loop_
_symmetry_equiv_pos_as_xyz
x,y,z
x,1/2+y,1/2+z
1/2+x,y,1/2+z
1/2+x,1/2+y,z
3/4+z,1/2-x,1/4+y
3/4+z,-x,3/4+y
1/4+z,1/2-x,3/4+y
1/4+z,-x,1/4+y
3/4-y,1/2+z,1/4-x
3/4-y,+z,3/4-x
1/4-y,1/2+z,3/4-x
1/4-y,+z,1/4-x
3/4+x,1/2-y,1/4+z
3/4+x,-y,3/4+z
1/4+x,1/2-y,3/4+z
1/4+x,-y,1/4+z
3/4-z,1/2+x,1/4-y
3/4-z,+x,3/4-y
1/4-z,1/2+x,3/4-y
1/4-z,+x,1/4-y
3/4+y,1/2-z,1/4+x
3/4+y,-z,3/4+x
1/4+y,1/2-z,3/4+x
1/4+y,-z,1/4+x
3/4-x,1/2+y,1/4-z
3/4-x,+y,3/4-z
1/4-x,1/2+y,3/4-z
1/4-x,+y,1/4-z
1/2+x,3/4-z,1/4-y
1/2+x,1/4-z,3/4-y
+x,3/4-z,3/4-y
+x,1/4-z,1/4-y
1/2-z,3/4+y,1/4+x
1/2-z,1/4+y,3/4+x
-z,3/4+y,3/4+x
-z,1/4+y,1/4+x
1/2+y,3/4-x,1/4-z
1/2+y,1/4-x,3/4-z
+y,3/4-x,3/4-z
+y,1/4-x,1/4-z
1/2-x,3/4+z,1/4+y
1/2-x,1/4+z,3/4+y
-x,3/4+z,3/4+y
-x,1/4+z,1/4+y
1/2+z,3/4-y,1/4-x
1/2+z,1/4-y,3/4-x
+z,3/4-y,3/4-x
+z,1/4-y,1/4-x
1/2-y,3/4+x,1/4+z
1/2-y,1/4+x,3/4+z
-y,3/4+x,3/4+z
-y,1/4+x,1/4+z
x,1/2+z,1/2+y
x,+z,+y
1/2+x,1/2+z,+y
1/2+x,+z,1/2+y
-z,1/2-y,1/2-x
-z,-y,-x
1/2-z,1/2-y,-x
1/2-z,-y,1/2-x
y,1/2+x,1/2+z
y,+x,+z
1/2+y,1/2+x,+z
1/2+y,+x,1/2+z
-x,1/2-z,1/2-y
-x,-z,-y
1/2-x,1/2-z,-y
1/2-x,-z,1/2-y
z,1/2+y,1/2+x
z,+y,+x
1/2+z,1/2+y,+x
1/2+z,+y,1/2+x
-y,1/2-x,1/2-z
-y,-x,-z
1/2-y,1/2-x,-z
1/2-y,-x,1/2-z
3/4+z,1/4+x,1/2-y
3/4+z,3/4+x,-y
1/4+z,1/4+x,-y
1/4+z,3/4+x,1/2-y
3/4-y,1/4-z,1/2+x
3/4-y,3/4-z,+x
1/4-y,1/4-z,+x
1/4-y,3/4-z,1/2+x
3/4+x,1/4+y,1/2-z
3/4+x,3/4+y,-z
1/4+x,1/4+y,-z
1/4+x,3/4+y,1/2-z
3/4-z,1/4-x,1/2+y
3/4-z,3/4-x,+y
1/4-z,1/4-x,+y
1/4-z,3/4-x,1/2+y
3/4+y,1/4+z,1/2-x
3/4+y,3/4+z,-x
1/4+y,1/4+z,-x
1/4+y,3/4+z,1/2-x
3/4-x,1/4-y,1/2+z
3/4-x,3/4-y,+z
1/4-x,1/4-y,+z
1/4-x,3/4-y,1/2+z
-z,3/4+x,3/4+y
-z,1/4+x,1/4+y
1/2-z,3/4+x,1/4+y
1/2-z,1/4+x,3/4+y
y,3/4-z,3/4-x
y,1/4-z,1/4-x
1/2+y,3/4-z,1/4-x
1/2+y,1/4-z,3/4-x
-x,3/4+y,3/4+z
-x,1/4+y,1/4+z
1/2-x,3/4+y,1/4+z
1/2-x,1/4+y,3/4+z
z,3/4-x,3/4-y
z,1/4-x,1/4-y
1/2+z,3/4-x,1/4-y
1/2+z,1/4-x,3/4-y
-y,3/4+z,3/4+x
-y,1/4+z,1/4+x
1/2-y,3/4+z,1/4+x
1/2-y,1/4+z,3/4+x
x,3/4-y,3/4-z
x,1/4-y,1/4-z
1/2+x,3/4-y,1/4-z
1/2+x,1/4-y,3/4-z
1/4-x,1/2+z,3/4-y
1/4-x,+z,1/4-y
3/4-x,1/2+z,1/4-y
3/4-x,+z,3/4-y
1/4+z,1/2-y,3/4+x
1/4+z,-y,1/4+x
3/4+z,1/2-y,1/4+x
3/4+z,-y,3/4+x
1/4-y,1/2+x,3/4-z
1/4-y,+x,1/4-z
3/4-y,1/2+x,1/4-z
3/4-y,+x,3/4-z
1/4+x,1/2-z,3/4+y
1/4+x,-z,1/4+y
3/4+x,1/2-z,1/4+y
3/4+x,-z,3/4+y
1/4-z,1/2+y,3/4-x
1/4-z,+y,1/4-x
3/4-z,1/2+y,1/4-x
3/4-z,+y,3/4-x
1/4+y,1/2-x,3/4+z
1/4+y,-x,1/4+z
3/4+y,1/2-x,1/4+z
3/4+y,-x,3/4+z
3/4-x,3/4-z,y
3/4-x,1/4-z,1/2+y
1/4-x,3/4-z,1/2+y
1/4-x,1/4-z,y
3/4+z,3/4+y,-x
3/4+z,1/4+y,1/2-x
1/4+z,3/4+y,1/2-x
1/4+z,1/4+y,-x
3/4-y,3/4-x,z
3/4-y,1/4-x,1/2+z
1/4-y,3/4-x,1/2+z
1/4-y,1/4-x,z
3/4+x,3/4+z,-y
3/4+x,1/4+z,1/2-y
1/4+x,3/4+z,1/2-y
1/4+x,1/4+z,-y
3/4-z,3/4-y,x
3/4-z,1/4-y,1/2+x
1/4-z,3/4-y,1/2+x
1/4-z,1/4-y,x
3/4+y,3/4+x,-z
3/4+y,1/4+x,1/2-z
1/4+y,3/4+x,1/2-z
1/4+y,1/4+x,-z
-z,-x,-y
-z,1/2-x,1/2-y
1/2-z,-x,1/2-y
1/2-z,1/2-x,-y
y,z,x
y,1/2+z,1/2+x
1/2+y,z,1/2+x
1/2+y,1/2+z,x
-x,-y,-z
-x,1/2-y,1/2-z
1/2-x,-y,1/2-z
1/2-x,1/2-y,-z
z,x,y
z,1/2+x,1/2+y
1/2+z,x,1/2+y
1/2+z,1/2+x,y
-y,-z,-x
-y,1/2-z,1/2-x
1/2-y,-z,1/2-x
1/2-y,1/2-z,-x

loop_
_atom_site_aniso_label
_atom_site_aniso_U_11
_atom_site_aniso_U_22
_atom_site_aniso_U_33
_atom_site_aniso_U_12
_atom_site_aniso_U_13
_atom_site_aniso_U_23
Si1 0.03310 0.03310 0.03230 0.00290 -0.00360 -0.00360
Si2 0.02740 0.02740 0.02740 -0.00090 -0.00090 -0.00090
Si3 0.02500 0.02500 0.02500 0.00000 0.00000 0.00000
O1 0.04400 0.10100 0.10100 -0.02100 -0.02100 -0.01600
O2 0.11700 0.11700 0.03600 -0.00300 0.02300 0.02300
O3 0.07400 0.05900 0.05900 0.00000 0.00000 -0.02700
O4 0.12700 0.12700 0.12700 -0.05200 -0.05200 -0.05200

loop_
_atom_site_label
_atom_site_fract_x
_atom_site_fract_y
_atom_site_fract_z
Si1 0.06750 0.06750 0.37010
Si2 0.21641 0.21641 0.21641
Si3 0.12500 0.12500 0.12500
O1 0.00000 0.34340 -0.34340
O2 0.20040 0.20040 0.29360
O3 0.37630 0.12500 0.12500
O4 0.17020 0.17020 0.17020

loop_
_cod_related_entry_id
_cod_related_entry_database
_cod_related_entry_code
1 AMCSD 0011021
2 AMCSD 0011023

loop_
_[local]_alternative_name_id
_[local]_alternative_name_type
_[local]_alternative_name_source
_[local]_alternative_name_source_id
_[local]_alternative_name_value
1 mineral AMCSD 0011021 "IMA2008-067"
2 mineral AMCSD 0011023 "Dodecasil 3C"

_database_code_amcsd 0011021
